data_4129089
loop_
_publ_author_name
'Zhu, Jun'
'Chen, Peng-Hao'
'Lu, Gang'
'Liu, Peng'
'Dong, Guangbin'

_publ_section_title
;
 Ruthenium-Catalyzed Reductive Cleavage of Unstrained Aryl-Aryl Bonds:
 Reaction Development and Mechanistic Study.
;
_journal_issue 46
_journal_name_full 'Journal of the American Chemical Society'
_journal_page_first 18630
_journal_page_last 18640
_journal_paper_doi 10.1021/jacs.9b11605
_journal_volume 141
_journal_year 2019
_chemical_formula_moiety 'C26 H24 Cl2 N2 O2 Ru, 4(C4 H8 O2)'
_chemical_formula_sum 'C42 H56 Cl2 N2 O10 Ru'
_chemical_formula_weight 920.85
_space_group_crystal_system triclinic
_space_group_IT_number 2
_space_group_name_Hall '-P 1'
_space_group_name_H-M_alt 'P -1'
_atom_sites_solution_hydrogens geom
_atom_sites_solution_primary dual
_atom_sites_solution_secondary difmap
_audit_creation_date 2019-10-17
_audit_creation_method
;
Olex2 1.2
(compiled 2018.05.29 svn.r3508 for OlexSys, GUI svn.r5506)
;
_cell_angle_alpha 96.760(2)
_cell_angle_beta 104.610(2)
_cell_angle_gamma 94.684(2)
_cell_formula_units_Z 2
_cell_length_a 10.7706(6)
_cell_length_b 12.8085(7)
_cell_length_c 15.9271(9)
_cell_measurement_reflns_used 9822
_cell_measurement_temperature 100(2)
_cell_measurement_theta_max 28.35
_cell_measurement_theta_min 2.64
_cell_volume 2097.2(2)
_computing_cell_refinement 'SAINT V.8.35A (Bruker AXS Inc., 2013)'
_computing_data_collection 'APEX3 v.2015.9-0 (Bruker AXS Inc., 2015)'
_computing_data_reduction 'SAINT V.8.35A (Bruker AXS Inc., 2013)'
_computing_molecular_graphics
;
OLEX2: a complete structure solution, refinement and analysis program 
Dolomanov et al., 2009

Mercury: visualization and analysis of crystal structures
Macrae, et al., 2006

O. V. Dolomanov, L. J. Bourhis, R. J. Gildea, J. A. K. Howard and H. Puschmann.
J. Appl. Cryst. (2009). 42, 339-341;

C. F. Macrae, P. R. Edgington, P. McCabe, E. Pidcock, G. P. Shields, R. Taylor,
M. Towler and J. van de Streek, J. Appl. Cryst. (2006). 39, 453-457.
;
_computing_publication_material
;
 APEX3 v.2015.5-2 (Bruker AXS Inc., 2015)
 OLEX2 (Dolomanov et al., 2009)
;
_computing_structure_refinement 'XL-2018/3 (Sheldrick, 2015b)'
_computing_structure_solution 'XT 2018/2 (Sheldrick, 2015a)'
_diffrn_ambient_temperature 100(2)
_diffrn_detector 'Bruker PHOTON 100'
_diffrn_detector_area_resol_mean 10.4167
_diffrn_detector_type CMOS
_diffrn_measured_fraction_theta_full 0.999
_diffrn_measured_fraction_theta_max 0.977
_diffrn_measurement_device_type 'Bruker D8 Venture'
_diffrn_measurement_method 'omega scans'
_diffrn_radiation_monochromator mirrors
_diffrn_radiation_type MoK\a
_diffrn_radiation_wavelength 0.71073
_diffrn_reflns_av_R_equivalents 0.0435
_diffrn_reflns_av_unetI/netI 0.0419
_diffrn_reflns_Laue_measured_fraction_full 0.999
_diffrn_reflns_Laue_measured_fraction_max 0.977
_diffrn_reflns_limit_h_max 14
_diffrn_reflns_limit_h_min -14
_diffrn_reflns_limit_k_max 17
_diffrn_reflns_limit_k_min -16
_diffrn_reflns_limit_l_max 21
_diffrn_reflns_limit_l_min -21
_diffrn_reflns_number 59521
_diffrn_reflns_point_group_measured_fraction_full 0.999
_diffrn_reflns_point_group_measured_fraction_max 0.977
_diffrn_reflns_theta_full 25.242
_diffrn_reflns_theta_max 28.371
_diffrn_reflns_theta_min 2.236
_diffrn_source 'micro-focus X-ray tube'
_diffrn_source_type 'INCOATEC ImuS'
_exptl_absorpt_coefficient_mu 0.561
_exptl_absorpt_correction_T_max 0.7457
_exptl_absorpt_correction_T_min 0.6724
_exptl_absorpt_correction_type multi-scan
_exptl_absorpt_process_details
;
SADABS-2016/2 (Bruker,2016/2) was used for absorption correction. 
wR2(int) was 0.1422 before and 0.0510 after correction. 
The Ratio of minimum to maximum transmission is 0.9017. 
;
_exptl_crystal_colour yellow
_exptl_crystal_colour_lustre clear
_exptl_crystal_colour_modifier orangish
_exptl_crystal_colour_primary yellow
_exptl_crystal_density_diffrn 1.458
_exptl_crystal_description plate
_exptl_crystal_F_000 960
_exptl_crystal_size_max 0.37
_exptl_crystal_size_mid 0.21
_exptl_crystal_size_min 0.17
_refine_diff_density_max 0.494
_refine_diff_density_min -0.452
_refine_diff_density_rms 0.079
_refine_ls_extinction_method none
_refine_ls_goodness_of_fit_ref 1.040
_refine_ls_hydrogen_treatment constr
_refine_ls_matrix_type full
_refine_ls_number_parameters 518
_refine_ls_number_reflns 10276
_refine_ls_number_restraints 0
_refine_ls_restrained_S_all 1.040
_refine_ls_R_factor_all 0.0479
_refine_ls_R_factor_gt 0.0319
_refine_ls_shift/su_max 0.001
_refine_ls_shift/su_mean 0.000
_refine_ls_structure_factor_coef Fsqd
_refine_ls_weighting_details 'w=1/[\s^2^(Fo^2^)+(0.0232P)^2^+1.5144P] where P=(Fo^2^+2Fc^2^)/3'
_refine_ls_weighting_scheme calc
_refine_ls_wR_factor_gt 0.0605
_refine_ls_wR_factor_ref 0.0647
_reflns_Friedel_coverage 0.000
_reflns_number_gt 8502
_reflns_number_total 10276
_reflns_threshold_expression 'I > 2\s(I)'
_cod_data_source_file ja9b11605_si_002.cif
_cod_data_source_block mo_0838_dong_0m
_cod_depositor_comments 'Adding full bibliography for 4129089.cif.'
_cod_database_code 4129089
_shelx_shelxl_version_number 2018/3
_shelx_space_group_comment
;
The symmetry employed for this shelxl refinement is uniquely defined
by the following loop, which should always be used as a source of
symmetry information in preference to the above space-group names.
They are only intended as comments.
;
_shelx_estimated_absorpt_t_max 0.911
_shelx_estimated_absorpt_t_min 0.819
_olex2_refinement_description
;
1. Fixed Uiso
 At 1.2 times of:
  All C(H) groups, All C(H,H) groups
 At 1.5 times of:
  All C(H,H,H) groups
2.a Secondary CH2 refined with riding coordinates:
 C39(H39A,H39B), C40(H40A,H40B), C41(H41A,H41B), C42(H42A,H42B), C35(H35A,
 H35B), C36(H36A,H36B), C37(H37A,H37B), C38(H38A,H38B), C27(H27A,H27B),
 C28(H28A,H28B), C29(H29A,H29B), C30(H30A,H30B), C31(H31A,H31B), C32(H32A,H32B),
  C33(H33A,H33B), C34(H34A,H34B)
2.b Aromatic/amide H refined with riding coordinates:
 C1(H1), C2(H2), C3(H3), C8(H8), C11(H11), C12(H12), C15(H15), C16(H16),
 C19(H19), C24(H24), C25(H25), C26(H26)
2.c Idealised Me refined as rotating group:
 C5(H5A,H5B,H5C), C10(H10A,H10B,H10C), C18(H18A,H18B,H18C), C23(H23A,H23B,H23C)
;
_olex2_submission_special_instructions 'No special instructions were received'

loop_
_space_group_symop_operation_xyz
'x, y, z'
'-x, -y, -z'

loop_
_atom_site_label
_atom_site_type_symbol
_atom_site_fract_x
_atom_site_fract_y
_atom_site_fract_z
_atom_site_U_iso_or_equiv
_atom_site_adp_type
_atom_site_occupancy
_atom_site_site_symmetry_order
_atom_site_calc_flag
_atom_site_refinement_flags_posn
Ru1 Ru 0.74360(2) 0.44127(2) 0.75034(2) 0.00888(4) Uani 1 1 d .
Cl1 Cl 0.65946(4) 0.56065(3) 0.84097(3) 0.01285(9) Uani 1 1 d .
Cl2 Cl 0.85150(4) 0.58481(3) 0.70462(3) 0.01445(9) Uani 1 1 d .
O1 O 0.39625(12) 0.26915(11) 0.88523(8) 0.0178(3) Uani 1 1 d .
O2 O 1.05205(12) 0.30698(11) 0.55578(8) 0.0182(3) Uani 1 1 d .
N1 N 0.89916(14) 0.42688(11) 0.85153(9) 0.0103(3) Uani 1 1 d .
N2 N 0.58575(14) 0.43057(11) 0.64509(9) 0.0108(3) Uani 1 1 d .
C1 C 0.47199(17) 0.46831(14) 0.62963(12) 0.0127(4) Uani 1 1 d .
H1 H 0.452439 0.515327 0.674029 0.015 Uiso 1 1 calc R
C2 C 0.38169(17) 0.43963(14) 0.54930(12) 0.0142(4) Uani 1 1 d .
H2 H 0.300068 0.466000 0.538752 0.017 Uiso 1 1 calc R
C3 C 0.41154(17) 0.37246(14) 0.48487(12) 0.0139(4) Uani 1 1 d .
H3 H 0.350561 0.353462 0.429364 0.017 Uiso 1 1 calc R
C4 C 0.53083(17) 0.33195(14) 0.50044(12) 0.0128(4) Uani 1 1 d .
C5 C 0.56394(18) 0.25927(15) 0.43029(12) 0.0176(4) Uani 1 1 d .
H5A H 0.612392 0.300589 0.398485 0.026 Uiso 1 1 calc GR
H5B H 0.484291 0.222670 0.389402 0.026 Uiso 1 1 calc GR
H5C H 0.616761 0.207080 0.457175 0.026 Uiso 1 1 calc GR
C6 C 0.61480(17) 0.36305(14) 0.58290(11) 0.0108(3) Uani 1 1 d .
C7 C 0.74573(17) 0.32919(14) 0.61830(11) 0.0121(4) Uani 1 1 d .
C8 C 0.83813(17) 0.33766(14) 0.56891(12) 0.0134(4) Uani 1 1 d .
H8 H 0.817903 0.367850 0.516096 0.016 Uiso 1 1 calc R
C9 C 0.95643(17) 0.30243(14) 0.59715(12) 0.0135(4) Uani 1 1 d .
C10 C 1.02096(19) 0.33487(17) 0.46924(12) 0.0210(4) Uani 1 1 d .
H10A H 0.946225 0.287427 0.432300 0.031 Uiso 1 1 calc GR
H10B H 1.095008 0.328228 0.444499 0.031 Uiso 1 1 calc GR
H10C H 1.000317 0.408097 0.471576 0.031 Uiso 1 1 calc GR
C11 C 0.98695(18) 0.25635(15) 0.67509(12) 0.0151(4) Uani 1 1 d .
H11 H 1.069857 0.233695 0.694814 0.018 Uiso 1 1 calc R
C12 C 0.89884(18) 0.24408(14) 0.72219(12) 0.0140(4) Uani 1 1 d .
H12 H 0.920231 0.210599 0.773271 0.017 Uiso 1 1 calc R
C13 C 0.77506(17) 0.28043(14) 0.69647(11) 0.0115(4) Uani 1 1 d .
C14 C 0.67923(17) 0.27184(13) 0.74817(11) 0.0112(4) Uani 1 1 d .
C15 C 0.54842(17) 0.22651(14) 0.70987(12) 0.0142(4) Uani 1 1 d .
H15 H 0.522930 0.195397 0.650061 0.017 Uiso 1 1 calc R
C16 C 0.45997(18) 0.22706(15) 0.75729(12) 0.0158(4) Uani 1 1 d .
H16 H 0.373190 0.197743 0.730076 0.019 Uiso 1 1 calc R
C17 C 0.49602(17) 0.27098(14) 0.84701(12) 0.0138(4) Uani 1 1 d .
C18 C 0.4251(2) 0.31420(18) 0.97555(13) 0.0242(5) Uani 1 1 d .
H18A H 0.466054 0.387082 0.983063 0.036 Uiso 1 1 calc GR
H18B H 0.483899 0.272252 1.011318 0.036 Uiso 1 1 calc GR
H18C H 0.344952 0.314119 0.994110 0.036 Uiso 1 1 calc GR
C19 C 0.62120(17) 0.30946(14) 0.88818(12) 0.0118(4) Uani 1 1 d .
H19 H 0.645032 0.335145 0.949154 0.014 Uiso 1 1 calc R
C20 C 0.71623(17) 0.31135(14) 0.84039(11) 0.0114(4) Uani 1 1 d .
C21 C 0.85424(17) 0.34738(14) 0.88842(11) 0.0110(4) Uani 1 1 d .
C22 C 0.93045(17) 0.30873(14) 0.95943(11) 0.0124(4) Uani 1 1 d .
C23 C 0.88343(19) 0.22020(16) 1.00179(13) 0.0196(4) Uani 1 1 d .
H23A H 0.793381 0.194523 0.970844 0.029 Uiso 1 1 calc GR
H23B H 0.889293 0.246068 1.063225 0.029 Uiso 1 1 calc GR
H23C H 0.936953 0.162254 0.998927 0.029 Uiso 1 1 calc GR
C24 C 1.05831(17) 0.35664(15) 0.99059(12) 0.0141(4) Uani 1 1 d .
H24 H 1.114466 0.333455 1.039286 0.017 Uiso 1 1 calc R
C25 C 1.10392(17) 0.43688(15) 0.95172(12) 0.0143(4) Uani 1 1 d .
H25 H 1.191015 0.468292 0.972960 0.017 Uiso 1 1 calc R
C26 C 1.02109(17) 0.47115(14) 0.88126(12) 0.0128(4) Uani 1 1 d .
H26 H 1.051498 0.526468 0.854084 0.015 Uiso 1 1 calc R
O9 O 0.65282(14) 0.89754(11) 0.73153(9) 0.0241(3) Uani 1 1 d .
O10 O 0.64348(18) 0.91658(15) 0.90778(11) 0.0460(5) Uani 1 1 d .
C39 C 0.6861(2) 0.81552(17) 0.78314(14) 0.0262(5) Uani 1 1 d .
H39A H 0.752944 0.777954 0.763677 0.031 Uiso 1 1 calc R
H39B H 0.609040 0.763777 0.774937 0.031 Uiso 1 1 calc R
C40 C 0.7361(2) 0.8604(2) 0.87806(15) 0.0361(6) Uani 1 1 d .
H40A H 0.757302 0.802216 0.913101 0.043 Uiso 1 1 calc R
H40B H 0.816287 0.908623 0.886678 0.043 Uiso 1 1 calc R
C41 C 0.5567(2) 0.95040(18) 0.76031(16) 0.0349(6) Uani 1 1 d .
H41A H 0.478797 0.899760 0.752585 0.042 Uiso 1 1 calc R
H41B H 0.531995 1.007420 0.724645 0.042 Uiso 1 1 calc R
C42 C 0.6076(3) 0.9967(2) 0.85518(18) 0.0501(7) Uani 1 1 d .
H42A H 0.683635 1.049242 0.862348 0.060 Uiso 1 1 calc R
H42B H 0.540488 1.033797 0.874729 0.060 Uiso 1 1 calc R
O7 O 0.12695(13) 0.08585(12) 0.47019(9) 0.0253(3) Uani 1 1 d .
O8 O 0.35335(14) -0.00152(12) 0.54952(10) 0.0305(4) Uani 1 1 d .
C35 C 0.3262(2) 0.0202(2) 0.46090(15) 0.0331(5) Uani 1 1 d .
H35A H 0.279062 -0.043492 0.420643 0.040 Uiso 1 1 calc R
H35B H 0.408239 0.038017 0.445660 0.040 Uiso 1 1 calc R
C36 C 0.2466(2) 0.11040(18) 0.44991(15) 0.0297(5) Uani 1 1 d .
H36A H 0.294686 0.174579 0.489092 0.036 Uiso 1 1 calc R
H36B H 0.229815 0.125345 0.388712 0.036 Uiso 1 1 calc R
C37 C 0.1533(2) 0.06501(18) 0.55865(13) 0.0253(5) Uani 1 1 d .
H37A H 0.070929 0.046927 0.573377 0.030 Uiso 1 1 calc R
H37B H 0.199223 0.129366 0.598607 0.030 Uiso 1 1 calc R
C38 C 0.2344(2) -0.02465(18) 0.57168(15) 0.0277(5) Uani 1 1 d .
H38A H 0.252766 -0.036869 0.633629 0.033 Uiso 1 1 calc R
H38B H 0.186281 -0.090109 0.534472 0.033 Uiso 1 1 calc R
O3 O 0.28304(13) 0.60180(11) 0.86458(9) 0.0209(3) Uani 1 1 d .
O4 O 0.24425(13) 0.59236(11) 0.68028(9) 0.0192(3) Uani 1 1 d .
C27 C 0.29567(19) 0.50743(16) 0.81090(13) 0.0211(4) Uani 1 1 d .
H27A H 0.270569 0.444730 0.836419 0.025 Uiso 1 1 calc R
H27B H 0.386952 0.506437 0.809526 0.025 Uiso 1 1 calc R
C28 C 0.21142(19) 0.50199(16) 0.71881(13) 0.0202(4) Uani 1 1 d .
H28A H 0.222304 0.436742 0.682683 0.024 Uiso 1 1 calc R
H28B H 0.119689 0.498805 0.719881 0.024 Uiso 1 1 calc R
C29 C 0.2308(2) 0.68580(16) 0.73420(13) 0.0210(4) Uani 1 1 d .
H29A H 0.139578 0.685654 0.736103 0.025 Uiso 1 1 calc R
H29B H 0.254357 0.748945 0.708677 0.025 Uiso 1 1 calc R
C30 C 0.3160(2) 0.69150(16) 0.82577(13) 0.0222(4) Uani 1 1 d .
H30A H 0.407437 0.694014 0.824067 0.027 Uiso 1 1 calc R
H30B H 0.306100 0.757079 0.861914 0.027 Uiso 1 1 calc R
O5 O 0.01102(14) 1.05563(12) 0.84627(9) 0.0270(3) Uani 1 1 d .
O6 O 0.19274(16) 0.94275(14) 0.78501(11) 0.0389(4) Uani 1 1 d .
C31 C 0.1444(2) 1.09327(18) 0.87166(15) 0.0320(5) Uani 1 1 d .
H31A H 0.167116 1.133271 0.931587 0.038 Uiso 1 1 calc R
H31B H 0.162839 1.142143 0.831435 0.038 Uiso 1 1 calc R
C32 C 0.2253(2) 1.0042(2) 0.86986(16) 0.0370(6) Uani 1 1 d .
H32A H 0.317690 1.032954 0.886097 0.044 Uiso 1 1 calc R
H32B H 0.212142 0.958359 0.913507 0.044 Uiso 1 1 calc R
C33 C 0.0589(2) 0.90473(18) 0.75912(16) 0.0319(5) Uani 1 1 d .
H33A H 0.040393 0.855274 0.798889 0.038 Uiso 1 1 calc R
H33B H 0.036473 0.865344 0.698968 0.038 Uiso 1 1 calc R
C34 C -0.0222(2) 0.99381(17) 0.76149(14) 0.0265(5) Uani 1 1 d .
H34A H -0.009794 1.039540 0.717596 0.032 Uiso 1 1 calc R
H34B H -0.114414 0.964855 0.745754 0.032 Uiso 1 1 calc R

loop_
_atom_site_aniso_label
_atom_site_aniso_U_11
_atom_site_aniso_U_22
_atom_site_aniso_U_33
_atom_site_aniso_U_23
_atom_site_aniso_U_13
_atom_site_aniso_U_12
Ru1 0.00774(7) 0.01098(7) 0.00806(7) 0.00183(5) 0.00180(5) 0.00222(5)
Cl1 0.0115(2) 0.0149(2) 0.0119(2) -0.00012(17) 0.00299(16) 0.00350(17)
Cl2 0.0125(2) 0.0159(2) 0.0163(2) 0.00619(18) 0.00460(17) 0.00154(17)
O1 0.0109(7) 0.0268(7) 0.0153(7) 0.0007(6) 0.0051(5) -0.0019(6)
O2 0.0130(7) 0.0303(8) 0.0139(7) 0.0040(6) 0.0068(5) 0.0070(6)
N1 0.0099(7) 0.0134(7) 0.0078(7) -0.0005(6) 0.0035(6) 0.0026(6)
N2 0.0097(7) 0.0118(7) 0.0117(7) 0.0039(6) 0.0032(6) 0.0018(6)
C1 0.0124(9) 0.0128(9) 0.0142(9) 0.0035(7) 0.0050(7) 0.0025(7)
C2 0.0086(9) 0.0167(9) 0.0179(10) 0.0071(8) 0.0020(7) 0.0032(7)
C3 0.0121(9) 0.0150(9) 0.0127(9) 0.0049(7) -0.0006(7) -0.0021(7)
C4 0.0142(9) 0.0126(9) 0.0122(9) 0.0044(7) 0.0037(7) 0.0005(7)
C5 0.0167(10) 0.0199(10) 0.0140(9) 0.0001(8) 0.0008(8) 0.0028(8)
C6 0.0107(9) 0.0109(8) 0.0119(9) 0.0037(7) 0.0044(7) 0.0006(7)
C7 0.0128(9) 0.0117(9) 0.0113(9) -0.0004(7) 0.0024(7) 0.0028(7)
C8 0.0156(9) 0.0147(9) 0.0101(9) 0.0013(7) 0.0035(7) 0.0032(7)
C9 0.0136(9) 0.0152(9) 0.0116(9) -0.0017(7) 0.0044(7) 0.0025(7)
C10 0.0205(10) 0.0306(11) 0.0155(10) 0.0067(9) 0.0091(8) 0.0055(9)
C11 0.0128(9) 0.0178(9) 0.0143(9) 0.0002(8) 0.0016(7) 0.0079(7)
C12 0.0176(10) 0.0143(9) 0.0096(9) 0.0021(7) 0.0011(7) 0.0056(7)
C13 0.0120(9) 0.0111(8) 0.0103(9) -0.0005(7) 0.0021(7) 0.0017(7)
C14 0.0124(9) 0.0092(8) 0.0123(9) 0.0031(7) 0.0022(7) 0.0033(7)
C15 0.0166(9) 0.0130(9) 0.0108(9) 0.0017(7) 0.0005(7) 0.0001(7)
C16 0.0116(9) 0.0156(9) 0.0171(10) 0.0034(8) -0.0007(7) -0.0028(7)
C17 0.0133(9) 0.0141(9) 0.0155(9) 0.0048(7) 0.0054(7) 0.0019(7)
C18 0.0192(11) 0.0376(13) 0.0163(10) -0.0007(9) 0.0089(8) -0.0001(9)
C19 0.0133(9) 0.0125(9) 0.0093(9) 0.0022(7) 0.0023(7) 0.0008(7)
C20 0.0113(9) 0.0119(9) 0.0112(9) 0.0037(7) 0.0019(7) 0.0027(7)
C21 0.0104(9) 0.0138(9) 0.0094(8) 0.0000(7) 0.0039(7) 0.0032(7)
C22 0.0127(9) 0.0155(9) 0.0094(9) 0.0006(7) 0.0034(7) 0.0045(7)
C23 0.0176(10) 0.0241(10) 0.0172(10) 0.0094(8) 0.0016(8) 0.0031(8)
C24 0.0117(9) 0.0190(10) 0.0106(9) 0.0010(7) 0.0005(7) 0.0063(7)
C25 0.0096(9) 0.0190(10) 0.0135(9) -0.0014(8) 0.0026(7) 0.0033(7)
C26 0.0114(9) 0.0157(9) 0.0119(9) -0.0003(7) 0.0053(7) 0.0016(7)
O9 0.0279(8) 0.0207(7) 0.0213(8) 0.0069(6) 0.0013(6) 0.0003(6)
O10 0.0552(12) 0.0598(12) 0.0251(9) -0.0007(8) 0.0124(8) 0.0231(10)
C39 0.0336(12) 0.0218(11) 0.0259(12) 0.0076(9) 0.0085(10) 0.0108(9)
C40 0.0410(14) 0.0435(14) 0.0255(12) 0.0102(11) 0.0054(10) 0.0177(12)
C41 0.0364(14) 0.0249(12) 0.0381(14) 0.0036(10) -0.0025(11) 0.0123(10)
C42 0.0581(18) 0.0382(15) 0.0479(17) -0.0099(13) 0.0045(14) 0.0240(14)
O7 0.0198(8) 0.0324(8) 0.0211(8) 0.0019(6) 0.0012(6) 0.0044(6)
O8 0.0222(8) 0.0391(9) 0.0356(9) 0.0146(7) 0.0110(7) 0.0108(7)
C35 0.0244(12) 0.0467(15) 0.0316(13) 0.0079(11) 0.0127(10) 0.0042(11)
C36 0.0258(12) 0.0335(13) 0.0269(12) 0.0114(10) 0.0012(9) -0.0053(10)
C37 0.0218(11) 0.0329(12) 0.0186(11) -0.0033(9) 0.0035(8) 0.0035(9)
C38 0.0264(12) 0.0291(12) 0.0310(12) 0.0093(10) 0.0116(10) 0.0027(9)
O3 0.0183(7) 0.0298(8) 0.0152(7) 0.0044(6) 0.0060(6) 0.0000(6)
O4 0.0194(7) 0.0242(7) 0.0161(7) 0.0031(6) 0.0075(6) 0.0059(6)
C27 0.0155(10) 0.0272(11) 0.0252(11) 0.0100(9) 0.0098(8) 0.0053(8)
C28 0.0178(10) 0.0224(10) 0.0222(11) 0.0007(8) 0.0098(8) 0.0015(8)
C29 0.0211(10) 0.0232(11) 0.0212(10) 0.0036(9) 0.0085(8) 0.0080(8)
C30 0.0210(11) 0.0260(11) 0.0198(11) 0.0010(9) 0.0076(8) -0.0005(9)
O5 0.0259(8) 0.0297(8) 0.0238(8) -0.0018(7) 0.0058(6) 0.0043(6)
O6 0.0313(9) 0.0494(11) 0.0376(10) 0.0032(8) 0.0095(8) 0.0172(8)
C31 0.0323(13) 0.0291(12) 0.0280(12) 0.0005(10) 0.0004(10) -0.0045(10)
C32 0.0248(12) 0.0451(15) 0.0366(14) 0.0078(12) -0.0007(10) 0.0039(11)
C33 0.0379(14) 0.0247(12) 0.0295(13) 0.0000(10) 0.0032(10) 0.0070(10)
C34 0.0265(12) 0.0242(11) 0.0251(11) 0.0003(9) 0.0024(9) 0.0012(9)

loop_
_atom_type_symbol
_atom_type_description
_atom_type_scat_dispersion_real
_atom_type_scat_dispersion_imag
_atom_type_scat_source
C C 0.0033 0.0016 'International Tables Vol C Tables 4.2.6.8 and 6.1.1.4'
H H 0.0000 0.0000 'International Tables Vol C Tables 4.2.6.8 and 6.1.1.4'
Cl Cl 0.1484 0.1585 'International Tables Vol C Tables 4.2.6.8 and 6.1.1.4'
N N 0.0061 0.0033 'International Tables Vol C Tables 4.2.6.8 and 6.1.1.4'
O O 0.0106 0.0060 'International Tables Vol C Tables 4.2.6.8 and 6.1.1.4'
Ru Ru -1.2594 0.8363 'International Tables Vol C Tables 4.2.6.8 and 6.1.1.4'

loop_
_geom_angle_atom_site_label_1
_geom_angle_atom_site_label_2
_geom_angle_atom_site_label_3
_geom_angle
Cl1 Ru1 Cl2 90.741(16)
Cl1 Ru1 C7 156.37(4)
Cl2 Ru1 C7 89.96(4)
N1 Ru1 Cl1 92.33(4)
N1 Ru1 Cl2 93.87(4)
N1 Ru1 C7 111.19(6)
N1 Ru1 C13 84.34(6)
N1 Ru1 C14 87.77(6)
N1 Ru1 C20 62.93(6)
N2 Ru1 Cl1 93.85(4)
N2 Ru1 Cl2 92.46(4)
N2 Ru1 N1 171.10(6)
N2 Ru1 C7 62.53(6)
N2 Ru1 C13 87.27(6)
N2 Ru1 C14 83.83(6)
N2 Ru1 C20 110.84(6)
C13 Ru1 Cl1 153.37(5)
C13 Ru1 Cl2 115.82(5)
C13 Ru1 C7 35.79(6)
C13 Ru1 C20 66.63(6)
C14 Ru1 Cl1 114.70(5)
C14 Ru1 Cl2 154.44(5)
C14 Ru1 C7 65.86(6)
C14 Ru1 C13 38.91(6)
C14 Ru1 C20 36.37(6)
C20 Ru1 Cl1 88.30(4)
C20 Ru1 Cl2 156.70(4)
C20 Ru1 C7 100.09(6)
C17 O1 C18 116.99(14)
C9 O2 C10 117.51(14)
C21 N1 Ru1 102.76(11)
C26 N1 Ru1 136.25(13)
C26 N1 C21 120.90(15)
C1 N2 Ru1 135.79(13)
C1 N2 C6 120.50(15)
C6 N2 Ru1 103.62(11)
N2 C1 H1 119.7
N2 C1 C2 120.56(17)
C2 C1 H1 119.7
C1 C2 H2 120.3
C3 C2 C1 119.32(17)
C3 C2 H2 120.3
C2 C3 H3 119.7
C2 C3 C4 120.65(17)
C4 C3 H3 119.7
C3 C4 C5 120.79(16)
C6 C4 C3 116.44(16)
C6 C4 C5 122.76(16)
C4 C5 H5A 109.5
C4 C5 H5B 109.5
C4 C5 H5C 109.5
H5A C5 H5B 109.5
H5A C5 H5C 109.5
H5B C5 H5C 109.5
N2 C6 C4 122.50(16)
N2 C6 C7 109.70(15)
C4 C6 C7 127.80(16)
C6 C7 Ru1 84.16(10)
C8 C7 Ru1 127.10(12)
C8 C7 C6 118.79(15)
C8 C7 C13 119.66(16)
C13 C7 Ru1 65.00(9)
C13 C7 C6 121.33(15)
C7 C8 H8 119.9
C9 C8 C7 120.29(17)
C9 C8 H8 119.9
O2 C9 C8 125.41(17)
O2 C9 C11 114.28(16)
C8 C9 C11 120.31(17)
O2 C10 H10A 109.5
O2 C10 H10B 109.5
O2 C10 H10C 109.5
H10A C10 H10B 109.5
H10A C10 H10C 109.5
H10B C10 H10C 109.5
C9 C11 H11 119.7
C12 C11 C9 120.68(17)
C12 C11 H11 119.7
C11 C12 H12 119.3
C11 C12 C13 121.36(17)
C13 C12 H12 119.3
C7 C13 Ru1 79.21(10)
C7 C13 C14 119.77(15)
C12 C13 Ru1 120.38(12)
C12 C13 C7 117.65(16)
C12 C13 C14 122.56(16)
C14 C13 Ru1 70.35(9)
C13 C14 Ru1 70.74(10)
C15 C14 Ru1 122.40(12)
C15 C14 C13 122.51(16)
C15 C14 C20 117.64(16)
C20 C14 Ru1 77.54(10)
C20 C14 C13 119.84(15)
C14 C15 H15 119.4
C16 C15 C14 121.28(17)
C16 C15 H15 119.4
C15 C16 H16 119.7
C15 C16 C17 120.51(17)
C17 C16 H16 119.7
O1 C17 C16 113.89(16)
O1 C17 C19 125.48(16)
C19 C17 C16 120.63(17)
O1 C18 H18A 109.5
O1 C18 H18B 109.5
O1 C18 H18C 109.5
H18A C18 H18B 109.5
H18A C18 H18C 109.5
H18B C18 H18C 109.5
C17 C19 H19 119.8
C17 C19 C20 120.39(16)
C20 C19 H19 119.8
C14 C20 Ru1 66.09(9)
C14 C20 C21 121.36(15)
C19 C20 Ru1 123.83(12)
C19 C20 C14 119.36(16)
C19 C20 C21 119.14(15)
C21 C20 Ru1 85.07(10)
N1 C21 C20 109.22(14)
N1 C21 C22 122.50(16)
C22 C21 C20 128.27(16)
C21 C22 C23 123.77(17)
C21 C22 C24 116.03(17)
C24 C22 C23 120.20(16)
C22 C23 H23A 109.5
C22 C23 H23B 109.5
C22 C23 H23C 109.5
H23A C23 H23B 109.5
H23A C23 H23C 109.5
H23B C23 H23C 109.5
C22 C24 H24 119.5
C25 C24 C22 121.09(17)
C25 C24 H24 119.5
C24 C25 H25 120.4
C24 C25 C26 119.18(17)
C26 C25 H25 120.4
N1 C26 C25 120.30(17)
N1 C26 H26 119.9
C25 C26 H26 119.9
C41 O9 C39 108.74(16)
C42 O10 C40 109.86(19)
O9 C39 H39A 109.6
O9 C39 H39B 109.6
O9 C39 C40 110.46(18)
H39A C39 H39B 108.1
C40 C39 H39A 109.6
C40 C39 H39B 109.6
O10 C40 C39 111.08(19)
O10 C40 H40A 109.4
O10 C40 H40B 109.4
C39 C40 H40A 109.4
C39 C40 H40B 109.4
H40A C40 H40B 108.0
O9 C41 H41A 109.7
O9 C41 H41B 109.7
O9 C41 C42 109.86(19)
H41A C41 H41B 108.2
C42 C41 H41A 109.7
C42 C41 H41B 109.7
O10 C42 C41 110.8(2)
O10 C42 H42A 109.5
O10 C42 H42B 109.5
C41 C42 H42A 109.5
C41 C42 H42B 109.5
H42A C42 H42B 108.1
C36 O7 C37 108.62(15)
C38 O8 C35 109.23(16)
O8 C35 H35A 109.6
O8 C35 H35B 109.6
O8 C35 C36 110.40(18)
H35A C35 H35B 108.1
C36 C35 H35A 109.6
C36 C35 H35B 109.6
O7 C36 C35 110.54(18)
O7 C36 H36A 109.5
O7 C36 H36B 109.5
C35 C36 H36A 109.5
C35 C36 H36B 109.5
H36A C36 H36B 108.1
O7 C37 H37A 109.5
O7 C37 H37B 109.5
O7 C37 C38 110.90(17)
H37A C37 H37B 108.0
C38 C37 H37A 109.5
C38 C37 H37B 109.5
O8 C38 C37 110.75(18)
O8 C38 H38A 109.5
O8 C38 H38B 109.5
C37 C38 H38A 109.5
C37 C38 H38B 109.5
H38A C38 H38B 108.1
C30 O3 C27 108.94(14)
C29 O4 C28 108.71(14)
O3 C27 H27A 109.5
O3 C27 H27B 109.5
O3 C27 C28 110.74(16)
H27A C27 H27B 108.1
C28 C27 H27A 109.5
C28 C27 H27B 109.5
O4 C28 C27 110.93(16)
O4 C28 H28A 109.5
O4 C28 H28B 109.5
C27 C28 H28A 109.5
C27 C28 H28B 109.5
H28A C28 H28B 108.0
O4 C29 H29A 109.5
O4 C29 H29B 109.5
O4 C29 C30 110.69(16)
H29A C29 H29B 108.1
C30 C29 H29A 109.5
C30 C29 H29B 109.5
O3 C30 C29 110.69(16)
O3 C30 H30A 109.5
O3 C30 H30B 109.5
C29 C30 H30A 109.5
C29 C30 H30B 109.5
H30A C30 H30B 108.1
C31 O5 C34 110.07(16)
C33 O6 C32 110.08(17)
O5 C31 H31A 109.4
O5 C31 H31B 109.4
O5 C31 C32 111.27(19)
H31A C31 H31B 108.0
C32 C31 H31A 109.4
C32 C31 H31B 109.4
O6 C32 C31 111.03(19)
O6 C32 H32A 109.4
O6 C32 H32B 109.4
C31 C32 H32A 109.4
C31 C32 H32B 109.4
H32A C32 H32B 108.0
O6 C33 H33A 109.4
O6 C33 H33B 109.4
O6 C33 C34 111.16(19)
H33A C33 H33B 108.0
C34 C33 H33A 109.4
C34 C33 H33B 109.4
O5 C34 C33 111.29(18)
O5 C34 H34A 109.4
O5 C34 H34B 109.4
C33 C34 H34A 109.4
C33 C34 H34B 109.4
H34A C34 H34B 108.0

loop_
_geom_bond_atom_site_label_1
_geom_bond_atom_site_label_2
_geom_bond_distance
Ru1 Cl1 2.3685(4)
Ru1 Cl2 2.3778(5)
Ru1 N1 2.0485(14)
Ru1 N2 2.0469(14)
Ru1 C7 2.4089(17)
Ru1 C13 2.2225(17)
Ru1 C14 2.2171(17)
Ru1 C20 2.3681(17)
O1 C17 1.362(2)
O1 C18 1.431(2)
O2 C9 1.356(2)
O2 C10 1.429(2)
N1 C21 1.349(2)
N1 C26 1.331(2)
N2 C1 1.330(2)
N2 C6 1.351(2)
C1 H1 0.9500
C1 C2 1.386(3)
C2 H2 0.9500
C2 C3 1.379(3)
C3 H3 0.9500
C3 C4 1.400(3)
C4 C5 1.501(3)
C4 C6 1.386(2)
C5 H5A 0.9800
C5 H5B 0.9800
C5 H5C 0.9800
C6 C7 1.500(2)
C7 C8 1.421(2)
C7 C13 1.434(2)
C8 H8 0.9500
C8 C9 1.372(2)
C9 C11 1.413(3)
C10 H10A 0.9800
C10 H10B 0.9800
C10 H10C 0.9800
C11 H11 0.9500
C11 C12 1.360(3)
C12 H12 0.9500
C12 C13 1.426(2)
C13 C14 1.479(2)
C14 C15 1.430(3)
C14 C20 1.438(2)
C15 H15 0.9500
C15 C16 1.357(3)
C16 H16 0.9500
C16 C17 1.416(3)
C17 C19 1.364(3)
C18 H18A 0.9800
C18 H18B 0.9800
C18 H18C 0.9800
C19 H19 0.9500
C19 C20 1.422(2)
C20 C21 1.496(2)
C21 C22 1.388(2)
C22 C23 1.502(3)
C22 C24 1.402(3)
C23 H23A 0.9800
C23 H23B 0.9800
C23 H23C 0.9800
C24 H24 0.9500
C24 C25 1.379(3)
C25 H25 0.9500
C25 C26 1.387(3)
C26 H26 0.9500
O9 C39 1.423(2)
O9 C41 1.422(3)
O10 C40 1.418(3)
O10 C42 1.417(3)
C39 H39A 0.9900
C39 H39B 0.9900
C39 C40 1.497(3)
C40 H40A 0.9900
C40 H40B 0.9900
C41 H41A 0.9900
C41 H41B 0.9900
C41 C42 1.501(3)
C42 H42A 0.9900
C42 H42B 0.9900
O7 C36 1.425(3)
O7 C37 1.427(2)
O8 C35 1.433(3)
O8 C38 1.429(3)
C35 H35A 0.9900
C35 H35B 0.9900
C35 C36 1.494(3)
C36 H36A 0.9900
C36 H36B 0.9900
C37 H37A 0.9900
C37 H37B 0.9900
C37 C38 1.501(3)
C38 H38A 0.9900
C38 H38B 0.9900
O3 C27 1.433(2)
O3 C30 1.428(2)
O4 C28 1.432(2)
O4 C29 1.428(2)
C27 H27A 0.9900
C27 H27B 0.9900
C27 C28 1.508(3)
C28 H28A 0.9900
C28 H28B 0.9900
C29 H29A 0.9900
C29 H29B 0.9900
C29 C30 1.505(3)
C30 H30A 0.9900
C30 H30B 0.9900
O5 C31 1.417(3)
O5 C34 1.427(3)
O6 C32 1.426(3)
O6 C33 1.422(3)
C31 H31A 0.9900
C31 H31B 0.9900
C31 C32 1.493(3)
C32 H32A 0.9900
C32 H32B 0.9900
C33 H33A 0.9900
C33 H33B 0.9900
C33 C34 1.495(3)
C34 H34A 0.9900
C34 H34B 0.9900
